data_4307075
loop_
_publ_author_name
'Ying-Ying Liu'
'Jian-Fang Ma'
'Jin Yang'
'Zhong-Min Su'

_publ_contact_author_address
;
Department of Chemistry
Northeast Normal University
Changchun 130024
P.R.China
;
_publ_contact_author_email jianfangma@yahoo.com.cn
_publ_contact_author_fax +86-431-85098620
_publ_contact_author_name 'Jian-Fang Ma'
_publ_contact_author_phone +86-431-85098620
_publ_section_title
;
Syntheses and Characterization of Six Coordination Polymers of Zinc(II) and
Cobalt(II) with 1,3,5-Benzenetricarboxylate Anion and Bis(imidazole) Ligands
;
_journal_name_full 'Inorganic Chemistry'
_journal_page_first 3027
_journal_page_last 3037
_journal_paper_doi 10.1021/ic061575l
_journal_volume 46
_journal_year 2007
_chemical_formula_sum 'C30 H24.5 Co1.5 N6 O6.25'
_chemical_formula_weight 657.45
_chemical_name_systematic
;
 ?
;
_space_group_IT_number 15
_symmetry_cell_setting monoclinic
_symmetry_space_group_name_Hall '-C 2yc'
_symmetry_space_group_name_H-M 'C 1 2/c 1'
_atom_sites_solution_hydrogens geom
_atom_sites_solution_primary direct
_atom_sites_solution_secondary difmap
_audit_creation_method SHELXL-97
_cell_angle_alpha 90.000
_cell_angle_beta 99.478(5)
_cell_angle_gamma 90.000
_cell_formula_units_Z 8
_cell_length_a 15.942(7)
_cell_length_b 12.172(4)
_cell_length_c 30.831(9)
_cell_measurement_reflns_used 6745
_cell_measurement_temperature 293(2)
_cell_measurement_theta_max 27.5
_cell_measurement_theta_min 3.1
_cell_volume 5901(4)
_computing_cell_refinement 'SAINT (Bruker, 1999)'
_computing_data_collection 'SMART (Bruker, 1997)'
_computing_data_reduction SAINT
_computing_molecular_graphics 'SHELXTL-PLUS (Sheldrick, 1990)'
_computing_publication_material SHELXL-97
_computing_structure_refinement 'SHELXL-97 (Sheldrick, 1997)'
_computing_structure_solution 'SHELXS-97(Sheldrick, 1997)'
_diffrn_ambient_temperature 293(2)
_diffrn_measured_fraction_theta_full 0.982
_diffrn_measured_fraction_theta_max 0.982
_diffrn_measurement_device_type 'Bruker APEX CCD area-detector'
_diffrn_measurement_method '\w scans'
_diffrn_radiation_monochromator graphite
_diffrn_radiation_source 'fine-focus sealed tube'
_diffrn_radiation_type MoK\a
_diffrn_radiation_wavelength 0.71069
_diffrn_reflns_av_R_equivalents 0.1052
_diffrn_reflns_av_sigmaI/netI 0.0884
_diffrn_reflns_limit_h_max 20
_diffrn_reflns_limit_h_min -20
_diffrn_reflns_limit_k_max 15
_diffrn_reflns_limit_k_min -15
_diffrn_reflns_limit_l_max 39
_diffrn_reflns_limit_l_min -39
_diffrn_reflns_number 27689
_diffrn_reflns_theta_full 27.48
_diffrn_reflns_theta_max 27.48
_diffrn_reflns_theta_min 3.24
_diffrn_standards_number 0
_exptl_absorpt_coefficient_mu 0.908
_exptl_absorpt_correction_T_max 0.92
_exptl_absorpt_correction_T_min 0.81
_exptl_absorpt_correction_type multi-scan
_exptl_absorpt_process_details 'SADABS(Sheldrick, 1996)'
_exptl_crystal_colour violet
_exptl_crystal_density_diffrn 1.480
_exptl_crystal_density_method 'not measured'
_exptl_crystal_description block
_exptl_crystal_F_000 2696
_exptl_crystal_size_max 0.18
_exptl_crystal_size_mid 0.16
_exptl_crystal_size_min 0.15
_refine_diff_density_max 0.839
_refine_diff_density_min -0.430
_refine_diff_density_rms 0.086
_refine_ls_extinction_method none
_refine_ls_goodness_of_fit_ref 0.962
_refine_ls_hydrogen_treatment constr
_refine_ls_matrix_type full
_refine_ls_number_parameters 474
_refine_ls_number_reflns 6628
_refine_ls_number_restraints 0
_refine_ls_restrained_S_all 0.962
_refine_ls_R_factor_all 0.1658
_refine_ls_R_factor_gt 0.0769
_refine_ls_shift/su_max 0.000
_refine_ls_shift/su_mean 0.000
_refine_ls_structure_factor_coef Fsqd
_refine_ls_weighting_details 'calc w=1/[\s^2^(Fo^2^)+(0.1373P)^2^] where P=(Fo^2^+2Fc^2^)/3'
_refine_ls_weighting_scheme calc
_refine_ls_wR_factor_gt 0.1940
_refine_ls_wR_factor_ref 0.2459
_reflns_number_gt 3079
_reflns_number_total 6628
_reflns_threshold_expression >2sigma(I)
_cod_data_source_file ic061575lsi20061217_095045_5.cif
_cod_data_source_block compound-5
_cod_depositor_comments
;
The following automatic conversions were performed:
'_symmetry_cell_setting' value 'Monoclinic' changed to 'monoclinic'
according to '/home/saulius/struct/CIF-dictionaries/cif_core.dic'
dictionary named 'cif_core.dic' version 2.4.1 from 2010-06-29.

Automatic conversion script
Id: cif_fix_enum 1527 2010-12-29 10:47:43Z saulius 
;
_cod_original_cell_volume 5901(3)
_cod_original_formula_sum 'C30 H24.50 Co1.50 N6 O6.25'
_cod_database_code 4307075

loop_
_symmetry_equiv_pos_as_xyz
'x, y, z'
'-x, y, -z+1/2'
'x+1/2, y+1/2, z'
'-x+1/2, y+1/2, -z+1/2'
'-x, -y, -z'
'x, -y, z-1/2'
'-x+1/2, -y+1/2, -z'
'x+1/2, -y+1/2, z-1/2'

loop_
_atom_site_label
_atom_site_type_symbol
_atom_site_fract_x
_atom_site_fract_y
_atom_site_fract_z
_atom_site_U_iso_or_equiv
_atom_site_adp_type
_atom_site_occupancy
_atom_site_symmetry_multiplicity
_atom_site_calc_flag
_atom_site_refinement_flags
_atom_site_disorder_assembly
_atom_site_disorder_group
Co1 Co 0.16062(5) 0.00717(6) 0.95012(3) 0.0608(3) Uani 1 1 d . . .
Co2 Co 0.5000 0.07661(9) 0.7500 0.0595(4) Uani 1 2 d S . .
C1 C 0.4611(3) -0.0983(5) 0.85546(18) 0.0548(14) Uani 1 1 d . . .
C2 C 0.3901(3) -0.0730(4) 0.87425(15) 0.0437(11) Uani 1 1 d . . .
H2 H 0.3535 -0.0170 0.8626 0.052 Uiso 1 1 calc R . .
C3 C 0.3741(3) -0.1321(4) 0.91078(16) 0.0461(11) Uani 1 1 d . . .
C4 C 0.4302(4) -0.2138(4) 0.92755(19) 0.0565(14) Uani 1 1 d . . .
H4 H 0.4197 -0.2530 0.9520 0.068 Uiso 1 1 calc R . .
C5 C 0.5000(4) -0.2392(4) 0.9098(2) 0.0604(15) Uani 1 1 d . . .
C6 C 0.5142(3) -0.1823(5) 0.8729(2) 0.0658(17) Uani 1 1 d . . .
H6 H 0.5605 -0.2010 0.8596 0.079 Uiso 1 1 calc R . .
C7 C 0.4792(4) -0.0340(6) 0.8176(2) 0.0618(16) Uani 1 1 d . . .
C8 C 0.2983(4) -0.1060(5) 0.9319(2) 0.0590(14) Uani 1 1 d . . .
C9 C 0.0610(6) 0.1666(6) 0.9344(3) 0.093(2) Uani 1 1 d . . .
C10 C 0.7111(5) 0.4632(6) 0.7289(2) 0.081(2) Uani 1 1 d . . .
C11 C 0.6352(7) 0.5136(9) 0.7285(3) 0.112(3) Uani 1 1 d . . .
C12 C 0.2576(5) 0.0189(6) 1.1946(2) 0.0761(19) Uani 1 1 d . . .
C13 C 0.2261(5) -0.0538(7) 1.1616(2) 0.083(2) Uani 1 1 d . . .
C14 C 0.1509(6) -0.1059(10) 1.1617(3) 0.120(4) Uani 1 1 d . . .
C15 C 0.2785(5) -0.0779(7) 1.1248(2) 0.093(3) Uani 1 1 d . . .
C16 C 0.7506(5) 0.3892(8) 0.7670(3) 0.117(4) Uani 1 1 d . . .
C17 C 0.6080(7) 0.5883(11) 0.6952(4) 0.153(5) Uani 1 1 d . . .
C18 C 0.2203(4) -0.0558(5) 1.0447(2) 0.0629(15) Uani 1 1 d . . .
H18 H 0.2174 -0.1305 1.0383 0.075 Uiso 1 1 calc R . .
C19 C 0.2108(8) 0.1168(6) 1.0377(3) 0.130(4) Uani 1 1 d . . .
H19 H 0.1996 0.1861 1.0254 0.156 Uiso 1 1 calc R . .
C20 C 0.2409(7) 0.0962(7) 1.0808(3) 0.116(3) Uani 1 1 d . . .
H20 H 0.2552 0.1478 1.1030 0.140 Uiso 1 1 calc R . .
C21 C 0.6487(4) 0.2323(6) 0.7591(2) 0.0687(17) Uani 1 1 d . . .
H21 H 0.6648 0.2052 0.7335 0.082 Uiso 1 1 calc R . .
C22 C 0.5849(6) 0.2577(7) 0.8137(2) 0.089(2) Uani 1 1 d . . .
H22 H 0.5468 0.2496 0.8333 0.106 Uiso 1 1 calc R . .
C23 C 0.6444(6) 0.3361(7) 0.8165(3) 0.103(3) Uani 1 1 d . . .
H23 H 0.6561 0.3908 0.8377 0.124 Uiso 1 1 calc R . .
C24 C 0.0400(13) -0.1888(15) 0.9488(6) 0.092(5) Uani 0.50 1 d P . .
C24' C 0.1041(10) -0.2190(13) 0.9486(4) 0.072(4) Uani 0.50 1 d P . .
C25 C -0.0572(14) -0.182(3) 0.8911(8) 0.106(8) Uani 0.50 1 d P . .
C25' C -0.0290(19) -0.214(3) 0.9099(7) 0.081(8) Uani 0.50 1 d P . .
C26' C 0.0029(12) -0.1084(19) 0.9163(8) 0.086(5) Uani 0.50 1 d P . .
C26 C -0.0018(15) -0.097(3) 0.8882(8) 0.117(8) Uani 0.50 1 d P . .
C27 C -0.0812(10) -0.3253(12) 0.9485(8) 0.110(6) Uani 0.50 1 d P . .
C27' C 0.0391(14) -0.4030(16) 0.9297(6) 0.101(7) Uani 0.50 1 d P . .
C28 C -0.0640(14) -0.413(2) 0.9867(7) 0.070(5) Uani 0.50 1 d P . .
C28' C -0.0245(18) -0.409(2) 0.9695(12) 0.097(10) Uani 0.50 1 d P . .
C29' C -0.0522(15) -0.4631(18) 1.0073(10) 0.082(6) Uani 0.50 1 d P . .
C29 C -0.0935(10) -0.4571(12) 1.0247(6) 0.070(4) Uani 0.50 1 d P . .
C30' C 0.0476(10) -0.4518(14) 0.9525(7) 0.070(4) Uani 0.50 1 d P . .
C30 C 0.006(2) -0.4495(17) 0.9720(6) 0.070(7) Uani 0.50 1 d P . .
N1 N 0.5874(3) 0.1905(4) 0.77791(17) 0.0695(14) Uani 1 1 d . . .
N2 N 0.6842(4) 0.3178(5) 0.7813(2) 0.0869(18) Uani 1 1 d . . .
N3 N 0.2000(3) 0.0218(4) 1.01591(18) 0.0678(14) Uani 1 1 d . . .
N4 N 0.2458(4) -0.0140(4) 1.08479(19) 0.0701(14) Uani 1 1 d . . .
N5 N 0.0725(5) -0.1091(5) 0.9329(3) 0.095(2) Uani 1 1 d . . .
N6 N -0.0279(13) -0.2391(15) 0.9289(6) 0.068(4) Uani 0.50 1 d P . .
N6' N 0.0377(8) -0.2851(11) 0.9307(4) 0.074(3) Uani 0.50 1 d P . .
O1 O 0.5388(4) -0.0571(5) 0.7984(2) 0.1058(19) Uani 1 1 d . . .
O2 O 0.4324(3) 0.0456(5) 0.80326(16) 0.0865(15) Uani 1 1 d . . .
O3 O 0.2583(3) -0.0191(4) 0.91945(15) 0.0730(12) Uani 1 1 d . . .
O4 O 0.2777(3) -0.1690(4) 0.95991(16) 0.0865(15) Uani 1 1 d . . .
O5 O 0.0376(5) 0.1229(6) 0.9651(3) 0.137(3) Uani 1 1 d . . .
O6 O 0.1180(4) 0.1440(5) 0.9153(3) 0.114(2) Uani 1 1 d . . .
O1W O 0.2567(12) 0.3334(13) 1.1506(6) 0.076(5) Uani 0.25 1 d P . .

loop_
_atom_site_aniso_label
_atom_site_aniso_U_11
_atom_site_aniso_U_22
_atom_site_aniso_U_33
_atom_site_aniso_U_23
_atom_site_aniso_U_13
_atom_site_aniso_U_12
Co1 0.0591(5) 0.0495(4) 0.0813(6) 0.0186(4) 0.0340(4) 0.0156(4)
Co2 0.0548(7) 0.0604(7) 0.0655(7) 0.000 0.0160(5) 0.000
C1 0.041(3) 0.065(3) 0.060(3) -0.011(3) 0.013(2) -0.008(3)
C2 0.038(3) 0.049(3) 0.044(3) 0.008(2) 0.004(2) 0.003(2)
C3 0.042(3) 0.048(3) 0.047(3) 0.002(2) 0.002(2) 0.002(2)
C4 0.059(3) 0.047(3) 0.060(3) 0.006(3) -0.003(3) 0.006(3)
C5 0.051(3) 0.038(3) 0.087(4) -0.003(3) -0.007(3) 0.006(2)
C6 0.034(3) 0.056(3) 0.107(5) -0.019(3) 0.012(3) 0.005(3)
C7 0.060(4) 0.073(4) 0.057(3) -0.002(3) 0.022(3) -0.019(3)
C8 0.060(4) 0.056(3) 0.065(3) 0.007(3) 0.022(3) 0.000(3)
C9 0.097(6) 0.064(4) 0.129(7) -0.014(5) 0.053(5) -0.024(4)
C10 0.077(5) 0.085(5) 0.068(4) 0.027(4) -0.026(4) -0.030(4)
C11 0.113(7) 0.141(8) 0.084(5) 0.044(5) 0.019(5) 0.037(6)
C12 0.071(4) 0.074(4) 0.074(4) -0.017(3) -0.014(3) 0.025(4)
C13 0.086(5) 0.096(5) 0.062(4) -0.018(4) -0.007(4) 0.022(4)
C14 0.089(6) 0.166(10) 0.104(6) -0.070(7) 0.017(5) -0.036(6)
C15 0.094(5) 0.122(7) 0.058(4) -0.005(4) 0.000(4) 0.046(5)
C16 0.091(5) 0.133(7) 0.105(6) 0.075(5) -0.047(5) -0.063(5)
C17 0.126(8) 0.197(12) 0.146(9) 0.103(9) 0.052(7) 0.066(8)
C18 0.063(4) 0.050(3) 0.073(4) 0.002(3) 0.002(3) 0.000(3)
C19 0.244(12) 0.049(4) 0.123(7) -0.001(4) 0.114(8) 0.029(5)
C20 0.183(10) 0.071(5) 0.113(7) -0.033(5) 0.077(7) -0.009(5)
C21 0.057(4) 0.078(4) 0.066(4) 0.018(3) -0.001(3) -0.010(3)
C22 0.122(7) 0.090(5) 0.053(3) 0.007(4) 0.011(4) -0.024(5)
C23 0.143(8) 0.088(5) 0.069(5) 0.015(4) -0.014(5) -0.053(6)
C24 0.085(12) 0.091(12) 0.093(11) 0.025(10) -0.004(10) -0.051(10)
C24' 0.067(9) 0.098(11) 0.055(7) -0.018(7) 0.022(7) -0.035(8)
C25 0.072(15) 0.16(2) 0.089(16) -0.005(15) 0.004(12) 0.033(14)
C25' 0.057(13) 0.12(2) 0.054(14) 0.014(12) -0.013(12) 0.017(14)
C26' 0.044(9) 0.113(15) 0.103(14) -0.008(14) 0.017(10) -0.013(9)
C26 0.086(15) 0.17(2) 0.090(14) 0.021(17) 0.007(13) -0.014(14)
C27 0.070(10) 0.055(9) 0.20(2) 0.004(10) 0.011(11) -0.019(8)
C27' 0.159(18) 0.088(12) 0.070(10) -0.015(9) 0.057(11) -0.059(12)
C28 0.057(11) 0.078(15) 0.079(12) -0.020(10) 0.027(10) -0.034(11)
C28' 0.060(14) 0.045(14) 0.19(3) -0.012(14) 0.026(14) -0.017(11)
C29' 0.085(15) 0.059(13) 0.108(18) -0.028(11) 0.039(14) -0.029(12)
C29 0.066(9) 0.063(9) 0.088(10) -0.014(7) 0.031(8) -0.016(7)
C30' 0.068(9) 0.068(11) 0.081(12) 0.000(9) 0.033(9) -0.021(8)
C30 0.11(2) 0.038(12) 0.066(10) -0.019(9) 0.021(13) -0.048(12)
N1 0.068(3) 0.069(3) 0.070(3) 0.015(3) 0.007(3) -0.004(3)
N2 0.079(4) 0.093(4) 0.076(4) 0.035(3) -0.022(3) -0.029(3)
N3 0.066(3) 0.058(3) 0.086(4) 0.017(3) 0.030(3) 0.013(2)
N4 0.064(3) 0.065(3) 0.084(4) -0.018(3) 0.018(3) 0.002(3)
N5 0.107(6) 0.065(4) 0.131(6) -0.008(4) 0.075(5) -0.010(4)
N6 0.048(8) 0.060(8) 0.089(13) -0.001(9) -0.013(10) -0.002(6)
N6' 0.069(8) 0.088(9) 0.069(7) -0.028(6) 0.022(6) -0.027(7)
O1 0.108(4) 0.093(4) 0.138(5) 0.005(3) 0.086(4) -0.006(3)
O2 0.072(3) 0.111(4) 0.082(3) 0.037(3) 0.028(2) 0.007(3)
O3 0.065(3) 0.069(3) 0.093(3) 0.022(2) 0.040(2) 0.017(2)
O4 0.116(4) 0.069(3) 0.089(3) 0.014(3) 0.059(3) -0.004(3)
O5 0.152(6) 0.121(5) 0.144(5) 0.059(5) 0.040(5) 0.060(5)
O6 0.092(4) 0.076(3) 0.182(6) 0.024(4) 0.046(4) 0.006(3)
O1W 0.104(13) 0.059(9) 0.082(11) 0.023(8) 0.069(10) 0.026(9)

loop_
_atom_type_symbol
_atom_type_description
_atom_type_scat_dispersion_real
_atom_type_scat_dispersion_imag
_atom_type_scat_source
C C 0.0033 0.0016 'International Tables Vol C Tables 4.2.6.8 and 6.1.1.4'
H H 0.0000 0.0000 'International Tables Vol C Tables 4.2.6.8 and 6.1.1.4'
N N 0.0061 0.0033 'International Tables Vol C Tables 4.2.6.8 and 6.1.1.4'
O O 0.0106 0.0060 'International Tables Vol C Tables 4.2.6.8 and 6.1.1.4'
Co Co 0.3494 0.9721 'International Tables Vol C Tables 4.2.6.8 and 6.1.1.4'

loop_
_geom_angle_atom_site_label_1
_geom_angle_atom_site_label_2
_geom_angle_atom_site_label_3
_geom_angle
_geom_angle_site_symmetry_1
_geom_angle_site_symmetry_3
_geom_angle_publ_flag
O3 Co1 N5 109.4(2) . . ?
O3 Co1 N3 110.7(2) . . ?
N5 Co1 N3 114.5(3) . . ?
O3 Co1 O6 95.8(2) . . ?
N5 Co1 O6 106.3(3) . . ?
N3 Co1 O6 118.4(3) . . ?
O3 Co1 C9 123.8(2) . . ?
N5 Co1 C9 95.8(3) . . ?
N3 Co1 C9 102.0(3) . . ?
O6 Co1 C9 28.1(2) . . ?
N1 Co2 N1 95.0(3) . 2_656 ?
N1 Co2 O2 101.0(2) . . ?
N1 Co2 O2 92.7(2) 2_656 . ?
N1 Co2 O2 92.7(2) . 2_656 ?
N1 Co2 O2 101.0(2) 2_656 2_656 ?
O2 Co2 O2 159.7(3) . 2_656 ?
N1 Co2 O1 150.45(19) . 2_656 ?
N1 Co2 O1 96.8(2) 2_656 2_656 ?
O2 Co2 O1 105.4(2) . 2_656 ?
O2 Co2 O1 58.43(19) 2_656 2_656 ?
N1 Co2 O1 96.8(2) . . ?
N1 Co2 O1 150.45(19) 2_656 . ?
O2 Co2 O1 58.43(19) . . ?
O2 Co2 O1 105.4(2) 2_656 . ?
O1 Co2 O1 86.0(3) 2_656 . ?
C6 C1 C2 119.5(5) . . ?
C6 C1 C7 121.0(5) . . ?
C2 C1 C7 119.5(6) . . ?
C1 C2 C3 119.5(5) . . ?
C1 C2 H2 120.3 . . ?
C3 C2 H2 120.3 . . ?
C4 C3 C2 118.7(5) . . ?
C4 C3 C8 120.7(5) . . ?
C2 C3 C8 120.6(5) . . ?
C5 C4 C3 122.5(5) . . ?
C5 C4 H4 118.7 . . ?
C3 C4 H4 118.7 . . ?
C4 C5 C6 118.4(5) . . ?
C4 C5 C9 116.4(6) . 3_545 ?
C6 C5 C9 125.2(6) . 3_545 ?
C1 C6 C5 121.3(5) . . ?
C1 C6 H6 119.4 . . ?
C5 C6 H6 119.4 . . ?
O1 C7 O2 117.8(6) . . ?
O1 C7 C1 121.8(7) . . ?
O2 C7 C1 120.4(5) . . ?
O4 C8 O3 123.5(5) . . ?
O4 C8 C3 119.8(5) . . ?
O3 C8 C3 116.7(5) . . ?
O6 C9 O5 130.4(9) . . ?
O6 C9 C5 112.5(8) . 3_455 ?
O5 C9 C5 116.4(7) . 3_455 ?
O6 C9 Co1 53.6(5) . . ?
O5 C9 Co1 76.9(6) . . ?
C5 C9 Co1 163.4(6) 3_455 . ?
C11 C10 C12 120.3(7) . 8 ?
C11 C10 C16 121.8(8) . . ?
C12 C10 C16 117.9(8) 8 . ?
C10 C11 C17 118.2(8) . . ?
C13 C12 C10 118.8(7) . 8_456 ?
C14 C13 C12 120.9(7) . . ?
C14 C13 C15 119.9(7) . . ?
C12 C13 C15 119.3(8) . . ?
C17 C14 C13 119.2(8) 8_456 . ?
N4 C15 C13 110.7(6) . . ?
N2 C16 C10 110.4(6) . . ?
C14 C17 C11 122.4(9) 8 . ?
N3 C18 N4 111.0(6) . . ?
N3 C18 H18 124.5 . . ?
N4 C18 H18 124.5 . . ?
N3 C19 C20 109.2(7) . . ?
N3 C19 H19 125.4 . . ?
C20 C19 H19 125.4 . . ?
N4 C20 C19 106.2(7) . . ?
N4 C20 H20 126.9 . . ?
C19 C20 H20 126.9 . . ?
N1 C21 N2 111.3(6) . . ?
N1 C21 H21 124.4 . . ?
N2 C21 H21 124.4 . . ?
C23 C22 N1 111.2(7) . . ?
C23 C22 H22 124.4 . . ?
N1 C22 H22 124.4 . . ?
C22 C23 N2 104.5(7) . . ?
C22 C23 H23 127.8 . . ?
N2 C23 H23 127.8 . . ?
C24' C24 N5 78.9(14) . . ?
C24' C24 N6' 69.6(18) . . ?
N5 C24 N6' 121.6(17) . . ?
C24' C24 N6 123(2) . . ?
N5 C24 N6 123.5(16) . . ?
N6' C24 N6 54.0(12) . . ?
C24' C24 C26' 120.0(16) . . ?
N5 C24 C26' 49.4(9) . . ?
N6' C24 C26' 109.6(15) . . ?
N6 C24 C26' 77.4(14) . . ?
C24' C24 C25' 119(2) . . ?
N5 C24 C25' 98.1(16) . . ?
N6' C24 C25' 61.0(15) . . ?
C26' C24 C25' 55.3(15) . . ?
C24 C24' N6' 62.3(13) . . ?
C24 C24' N5 55.1(12) . . ?
N6' C24' N5 101.6(13) . . ?
C25' C25 C26 97(4) . . ?
N6 C25 C26 108(2) . . ?
C25' C25 C26' 69(3) . . ?
N6 C25 C26' 75.7(19) . . ?
N6 C25' C25 145(7) . . ?
N6 C25' C26' 111(4) . . ?
C25 C25' C26' 79(4) . . ?
N6 C25' N6' 54(3) . . ?
C25 C25' N6' 158(4) . . ?
C26' C25' N6' 106(2) . . ?
N6 C25' C24 59(3) . . ?
C25 C25' C24 139(4) . . ?
C26' C25' C24 60.0(17) . . ?
N6' C25' C24 51.9(12) . . ?
N6 C25' C26 142(5) . . ?
C25 C25' C26 56(3) . . ?
N6' C25' C26 118(2) . . ?
C24 C25' C26 86.9(19) . . ?
C26 C26' N5 111(3) . . ?
C26 C26' C25' 92(3) . . ?
N5 C26' C25' 111(2) . . ?
C26 C26' C25 68(3) . . ?
N5 C26' C25 138(2) . . ?
C26 C26' C24 138(3) . . ?
N5 C26' C24 55.4(13) . . ?
C25' C26' C24 64.6(16) . . ?
C25 C26' C24 96(2) . . ?
C26 C26' N6 113(3) . . ?
N5 C26' N6 100.5(18) . . ?
C25 C26' N6 50.2(15) . . ?
C24 C26' N6 47.4(11) . . ?
C26' C26 C25 77(3) . . ?
C26' C26 C25' 57(3) . . ?
C25 C26 N5 105(2) . . ?
C25' C26 N5 77.9(14) . . ?
C28' C27 N6 108.2(18) . . ?
N6 C27 C28 135.6(16) . . ?
C30' C27' N6' 129.3(18) . . ?
N6' C27' C30 109.2(13) . . ?
C30' C27' C28' 56.7(16) . . ?
N6' C27' C28' 90.9(13) . . ?
C29' C28 C28' 112(5) . . ?
C29' C28 C30 85(3) . . ?
C28' C28 C29 150(4) . . ?
C30 C28 C29 123(2) . . ?
C29' C28 C27 177(3) . . ?
C28' C28 C27 65(3) . . ?
C30 C28 C27 91.4(18) . . ?
C29 C28 C27 145.3(19) . . ?
C30 C28' C28 117(6) . . ?
C28 C28' C30' 153(4) . . ?
C30 C28' C27 159(6) . . ?
C28 C28' C27 81(3) . . ?
C30' C28' C27 125(3) . . ?
C30 C28' C29' 84(4) . . ?
C30' C28' C29' 120(2) . . ?
C27 C28' C29' 115(3) . . ?
C30 C28' C27' 68(4) . . ?
C28 C28' C27' 171(3) . . ?
C27 C28' C27' 93(2) . . ?
C29' C28' C27' 151(2) . . ?
C28 C28' C29' 101(3) . 5_547 ?
C30' C28' C29' 51.8(17) . 5_547 ?
C27 C28' C29' 173(3) . 5_547 ?
C29' C28' C29' 67.8(17) . 5_547 ?
C27' C28' C29' 83.9(19) . 5_547 ?
C28 C29' C29 106(4) . . ?
C28 C29' C30 154(4) . 5_547 ?
C29 C29' C30 100(3) . 5_547 ?
C29 C29' C28' 140(4) . . ?
C30 C29' C28' 120(2) 5_547 . ?
C28 C29' C30 60(3) . . ?
C29 C29' C30 166(4) . . ?
C30 C29' C30 94.1(19) 5_547 . ?
C28 C29' C30' 169(3) . 5_547 ?
C29 C29' C30' 63(2) . 5_547 ?
C28' C29' C30' 157(2) . 5_547 ?
C28 C29' C29' 104(3) . 5_547 ?
C29 C29' C29' 150(4) . 5_547 ?
C28' C29' C29' 69.6(15) . 5_547 ?
C30' C29' C29' 87(2) 5_547 5_547 ?
C28 C29' C28' 146(3) . 5_547 ?
C29 C29' C28' 108(3) . 5_547 ?
C28' C29' C28' 112.2(17) . 5_547 ?
C30 C29' C28' 86.2(16) . 5_547 ?
C29' C29 C30' 82(3) . 5_547 ?
C28 C29 C30' 118.5(19) . 5_547 ?
C29' C29 C30 50(2) . 5_547 ?
C28 C29 C30 85.9(16) . 5_547 ?
C27' C30' C30 116(3) . . ?
C27' C30' C28' 91(2) . . ?
C27' C30' C29 151(3) . 5_547 ?
C30 C30' C29 94(3) . 5_547 ?
C28' C30' C29 118(2) . 5_547 ?
C27' C30' C29' 174(2) . 5_547 ?
C30 C30' C29' 59(3) . 5_547 ?
C28' C30' C29' 84(2) . 5_547 ?
C28' C30 C30' 120(5) . . ?
C30' C30 C28 155(3) . . ?
C28' C30 C29' 156(5) . 5_547 ?
C30' C30 C29' 84(3) . 5_547 ?
C28 C30 C29' 120.4(17) . 5_547 ?
C28' C30 C29' 70(4) . . ?
C30' C30 C29' 170(4) . . ?
C29' C30 C29' 85.9(19) 5_547 . ?
C28' C30 C27' 89(4) . . ?
C28 C30 C27' 124(3) . . ?
C29' C30 C27' 115(3) 5_547 . ?
C29' C30 C27' 159(3) . . ?
C28' C30 C29 173(5) . 5_547 ?
C30' C30 C29 54(2) . 5_547 ?
C28 C30 C29 150.7(17) . 5_547 ?
C27' C30 C29 85.1(19) . 5_547 ?
C21 N1 C22 104.1(6) . . ?
C21 N1 Co2 125.3(5) . . ?
C22 N1 Co2 129.0(5) . . ?
C21 N2 C23 109.0(6) . . ?
C21 N2 C16 124.8(7) . . ?
C23 N2 C16 125.9(8) . . ?
C18 N3 C19 106.7(7) . . ?
C18 N3 Co1 128.4(5) . . ?
C19 N3 Co1 124.9(6) . . ?
C18 N4 C20 106.9(7) . . ?
C18 N4 C15 125.7(6) . . ?
C20 N4 C15 127.3(7) . . ?
C26' N5 C24 75.2(16) . . ?
C26' N5 C24' 114.0(14) . . ?
C24 N5 C24' 46.1(10) . . ?
C24 N5 C26 96.1(14) . . ?
C24' N5 C26 120.2(13) . . ?
C26' N5 Co1 134.4(13) . . ?
C24 N5 Co1 140.4(10) . . ?
C24' N5 Co1 111.4(8) . . ?
C26 N5 Co1 122.0(11) . . ?
C25' N6 N6' 99(4) . . ?
C25' N6 C24 95(4) . . ?
N6' N6 C24 62.6(15) . . ?
N6' N6 C25 117.1(19) . . ?
C24 N6 C25 108(2) . . ?
C25' N6 C27 137(4) . . ?
N6' N6 C27 101.6(15) . . ?
C24 N6 C27 127.4(17) . . ?
C25 N6 C27 123(2) . . ?
C25' N6 C26' 48(4) . . ?
N6' N6 C26' 99.5(15) . . ?
C24 N6 C26' 55.2(12) . . ?
C25 N6 C26' 54.2(17) . . ?
C27 N6 C26' 156.0(17) . . ?
N6 N6' C24 63.4(14) . . ?
N6 N6' C24' 111.1(15) . . ?
C24 N6' C24' 48.1(10) . . ?
N6 N6' C27' 119.3(15) . . ?
C24 N6' C27' 156.2(14) . . ?
C24' N6' C27' 125.7(16) . . ?
C24 N6' C25' 67.1(16) . . ?
C24' N6' C25' 106.8(17) . . ?
C27' N6' C25' 127.3(18) . . ?
C7 O1 Co2 90.3(5) . . ?
C7 O2 Co2 93.5(4) . . ?
C8 O3 Co1 112.9(3) . . ?
C9 O6 Co1 98.3(6) . . ?

loop_
_geom_bond_atom_site_label_1
_geom_bond_atom_site_label_2
_geom_bond_distance
_geom_bond_site_symmetry_2
_geom_bond_publ_flag
Co1 O3 1.976(4) . ?
Co1 N5 2.004(8) . ?
Co1 N3 2.030(6) . ?
Co1 O6 2.036(6) . ?
Co1 C9 2.504(9) . ?
Co2 N1 2.051(6) . ?
Co2 N1 2.051(6) 2_656 ?
Co2 O2 2.141(4) . ?
Co2 O2 2.141(4) 2_656 ?
Co2 O1 2.225(6) 2_656 ?
Co2 O1 2.225(6) . ?
C1 C6 1.379(8) . ?
C1 C2 1.389(7) . ?
C1 C7 1.473(8) . ?
C2 C3 1.395(7) . ?
C2 H2 0.9300 . ?
C3 C4 1.381(7) . ?
C3 C8 1.498(7) . ?
C4 C5 1.353(8) . ?
C4 H4 0.9300 . ?
C5 C6 1.382(9) . ?
C6 H6 0.9300 . ?
C7 O1 1.233(7) . ?
C7 O2 1.257(8) . ?
C8 O4 1.240(7) . ?
C8 O3 1.262(7) . ?
C9 O6 1.192(9) . ?
C9 O5 1.199(9) . ?
C9 C5 1.610(11) 3_455 ?
C10 C12 1.404(10) 8 ?
C10 C16 1.530(10) . ?
C12 C10 1.404(10) 8_456 ?
C13 C15 1.543(10) . ?
C15 N4 1.478(9) . ?
C16 N2 1.491(9) . ?
C17 C14 1.346(13) 8 ?
C18 N3 1.301(8) . ?
C18 N4 1.336(8) . ?
C18 H18 0.9300 . ?
C19 N3 1.335(10) . ?
C19 C20 1.358(14) . ?
C19 H19 0.9300 . ?
C20 N4 1.348(10) . ?
C20 H20 0.9300 . ?
C21 N1 1.318(7) . ?
C21 N2 1.320(9) . ?
C21 H21 0.9300 . ?
C22 C23 1.339(10) . ?
C22 N1 1.378(9) . ?
C22 H22 0.9300 . ?
C23 N2 1.362(11) . ?
C23 H23 0.9300 . ?
C24 C24' 1.09(2) . ?
C24 N5 1.238(14) . ?
C24 N6' 1.29(2) . ?
C24 N6 1.30(2) . ?
C24 C26' 1.45(3) . ?
C24 C25' 1.52(3) . ?
C24' N6' 1.370(18) . ?
C24' N5 1.481(18) . ?
C25 C25' 0.77(2) . ?
C25 N6 1.37(3) . ?
C25 C26 1.37(4) . ?
C25 C26' 1.45(4) . ?
C25' N6 0.66(2) . ?
C25' C26' 1.38(4) . ?
C25' N6' 1.44(3) . ?
C25' C26 1.65(4) . ?
C26' C26 0.87(2) . ?
C26' N5 1.143(19) . ?
C26' N6 1.73(3) . ?
C26 N5 1.67(3) . ?
C27 C28' 1.45(3) . ?
C27 N6 1.53(2) . ?
C27 C28 1.58(3) . ?
C27' C30' 0.91(2) . ?
C27' N6' 1.43(2) . ?
C27' C30 1.59(2) . ?
C28 C29' 0.88(3) . ?
C28 C28' 0.89(3) . ?
C28 C30 1.35(4) . ?
C28 C29 1.44(3) . ?
C28' C30 0.69(3) . ?
C28' C30' 1.44(3) . ?
C28' C29' 1.47(4) . ?
C29' C29 0.92(2) . ?
C29' C30 1.39(3) 5_547 ?
C29' C30 1.55(3) . ?
C29' C30' 1.61(4) 5_547 ?
C29 C30' 1.45(2) 5_547 ?
C30' C30 0.97(3) . ?
C30' C29 1.45(2) 5_547 ?
C30' C29' 1.61(4) 5_547 ?
C30 C29' 1.39(3) 5_547 ?
N6 N6' 1.18(2) . ?

loop_
_geom_torsion_atom_site_label_1
_geom_torsion_atom_site_label_2
_geom_torsion_atom_site_label_3
_geom_torsion_atom_site_label_4
_geom_torsion
_geom_torsion_site_symmetry_1
_geom_torsion_site_symmetry_2
_geom_torsion_site_symmetry_3
_geom_torsion_site_symmetry_4
_geom_torsion_publ_flag
C6 C1 C2 C3 0.7(8) . . . . ?
C7 C1 C2 C3 -178.4(5) . . . . ?
C1 C2 C3 C4 0.7(8) . . . . ?
C1 C2 C3 C8 179.6(5) . . . . ?
C2 C3 C4 C5 -0.3(8) . . . . ?
C8 C3 C4 C5 -179.2(5) . . . . ?
C3 C4 C5 C6 -1.4(9) . . . . ?
C3 C4 C5 C9 177.7(5) . . . 3_545 ?
C2 C1 C6 C5 -2.5(8) . . . . ?
C7 C1 C6 C5 176.6(6) . . . . ?
C4 C5 C6 C1 2.8(9) . . . . ?
C9 C5 C6 C1 -176.2(6) 3_545 . . . ?
C6 C1 C7 O1 4.8(9) . . . . ?
C2 C1 C7 O1 -176.1(6) . . . . ?
C6 C1 C7 O2 -176.7(6) . . . . ?
C2 C1 C7 O2 2.3(9) . . . . ?
C4 C3 C8 O4 -11.8(9) . . . . ?
C2 C3 C8 O4 169.3(6) . . . . ?
C4 C3 C8 O3 168.4(6) . . . . ?
C2 C3 C8 O3 -10.5(8) . . . . ?
O3 Co1 C9 O6 4.1(7) . . . . ?
N5 Co1 C9 O6 -114.0(6) . . . . ?
N3 Co1 C9 O6 129.4(6) . . . . ?
O3 Co1 C9 O5 -174.8(6) . . . . ?
N5 Co1 C9 O5 67.1(6) . . . . ?
N3 Co1 C9 O5 -49.5(6) . . . . ?
O6 Co1 C9 O5 -178.9(10) . . . . ?
O3 Co1 C9 C5 40.5(18) . . . 3_455 ?
N5 Co1 C9 C5 -77.6(17) . . . 3_455 ?
N3 Co1 C9 C5 165.8(16) . . . 3_455 ?
O6 Co1 C9 C5 36.4(15) . . . 3_455 ?
C12 C10 C11 C17 -4.4(15) 8 . . . ?
C16 C10 C11 C17 173.3(10) . . . . ?
C10 C12 C13 C14 1.1(12) 8_456 . . . ?
C10 C12 C13 C15 -177.4(6) 8_456 . . . ?
C12 C13 C14 C17 -1.9(16) . . . 8_456 ?
C15 C13 C14 C17 176.6(11) . . . 8_456 ?
C14 C13 C15 N4 81.5(11) . . . . ?
C12 C13 C15 N4 -100.0(8) . . . . ?
C11 C10 C16 N2 41.9(13) . . . . ?
C12 C10 C16 N2 -140.4(8) 8 . . . ?
C10 C11 C17 C14 5(2) . . . 8 ?
N3 C19 C20 N4 -1.6(12) . . . . ?
N1 C22 C23 N2 0.7(9) . . . . ?
N5 C24 C24' N6' -130.0(12) . . . . ?
N6 C24 C24' N6' -7.1(16) . . . . ?
C26' C24 C24' N6' -101(2) . . . . ?
C25' C24 C24' N6' -36.9(18) . . . . ?
N6' C24 C24' N5 130.0(12) . . . . ?
N6 C24 C24' N5 123(2) . . . . ?
C26' C24 C24' N5 28.5(14) . . . . ?
C25' C24 C24' N5 93.1(19) . . . . ?
C26 C25 C25' N6 134(10) . . . . ?
C26' C25 C25' N6 110(11) . . . . ?
N6 C25 C25' C26' -110(11) . . . . ?
C26 C25 C25' C26' 24(2) . . . . ?
C26 C25 C25' N6' -81(12) . . . . ?
C26' C25 C25' N6' -104(12) . . . . ?
N6 C25 C25' C24 -106(12) . . . . ?
C26 C25 C25' C24 28(6) . . . . ?
C26' C25 C25' C24 5(5) . . . . ?
N6 C25 C25' C26 -134(10) . . . . ?
C26' C25 C25' C26 -24(2) . . . . ?
C24' C24 C25' N6 106(4) . . . . ?
N5 C24 C25' N6 -172(4) . . . . ?
N6' C24 C25' N6 66(4) . . . . ?
C26' C24 C25' N6 -146(5) . . . . ?
C24' C24 C25' C25 -113(6) . . . . ?
N5 C24 C25' C25 -32(6) . . . . ?
N6' C24 C25' C25 -153(6) . . . . ?
N6 C24 C25' C25 140(9) . . . . ?
C26' C24 C25' C25 -5(5) . . . . ?
C24' C24 C25' C26' -108(2) . . . . ?
N5 C24 C25' C26' -26.3(15) . . . . ?
N6' C24 C25' C26' -148.0(19) . . . . ?
N6 C24 C25' C26' 146(5) . . . . ?
C24' C24 C25' N6' 40(2) . . . . ?
N5 C24 C25' N6' 121.7(19) . . . . ?
N6 C24 C25' N6' -66(4) . . . . ?
C26' C24 C25' N6' 148.0(19) . . . . ?
C24' C24 C25' C26 -90(2) . . . . ?
N5 C24 C25' C26 -8.5(19) . . . . ?
N6' C24 C25' C26 -130.3(18) . . . . ?
N6 C24 C25' C26 163(5) . . . . ?
C26' C24 C25' C26 17.8(15) . . . . ?
N6 C25' C26' C26 176(5) . . . . ?
C25 C25' C26' C26 -39(4) . . . . ?
N6' C25' C26' C26 119(3) . . . . ?
C24 C25' C26' C26 145(3) . . . . ?
N6 C25' C26' N5 62(5) . . . . ?
C25 C25' C26' N5 -153(3) . . . . ?
N6' C25' C26' N5 5(3) . . . . ?
C24 C25' C26' N5 30.7(18) . . . . ?
C26 C25' C26' N5 -114(3) . . . . ?
N6 C25' C26' C25 -145(7) . . . . ?
N6' C25' C26' C25 158(4) . . . . ?
C24 C25' C26' C25 -177(3) . . . . ?
C26 C25' C26' C25 39(4) . . . . ?
N6 C25' C26' C24 31(4) . . . . ?
C25 C25' C26' C24 177(3) . . . . ?
N6' C25' C26' C24 -25.6(15) . . . . ?
C26 C25' C26' C24 -145(3) . . . . ?
C25 C25' C26' N6 145(7) . . . . ?
N6' C25' C26' N6 -57(4) . . . . ?
C24 C25' C26' N6 -31(4) . . . . ?
C26 C25' C26' N6 -176(5) . . . . ?
C25' C25 C26' C26 137(4) . . . . ?
N6 C25 C26' C26 153(3) . . . . ?
C25' C25 C26' N5 40(5) . . . . ?
N6 C25 C26' N5 55(4) . . . . ?
C26 C25 C26' N5 -98(4) . . . . ?
N6 C25 C26' C25' 15(3) . . . . ?
C26 C25 C26' C25' -137(4) . . . . ?
C25' C25 C26' C24 -3(3) . . . . ?
N6 C25 C26' C24 12.2(17) . . . . ?
C26 C25 C26' C24 -140(3) . . . . ?
C25' C25 C26' N6 -15(3) . . . . ?
C26 C25 C26' N6 -153(3) . . . . ?
C24' C24 C26' C26 46(5) . . . . ?
N5 C24 C26' C26 84(5) . . . . ?
N6' C24 C26' C26 -32(5) . . . . ?
N6 C24 C26' C26 -76(5) . . . . ?
C25' C24 C26' C26 -61(5) . . . . ?
C24' C24 C26' N5 -38.1(18) . . . . ?
N6' C24 C26' N5 -115.3(19) . . . . ?
N6 C24 C26' N5 -159.3(19) . . . . ?
C25' C24 C26' N5 -145(2) . . . . ?
C24' C24 C26' C25' 107(2) . . . . ?
N5 C24 C26' C25' 145(2) . . . . ?
N6' C24 C26' C25' 29.4(18) . . . . ?
N6 C24 C26' C25' -15(2) . . . . ?
C24' C24 C26' C25 108(2) . . . . ?
N5 C24 C26' C25 146.6(18) . . . . ?
N6' C24 C26' C25 31(2) . . . . ?
N6 C24 C26' C25 -12.7(18) . . . . ?
C25' C24 C26' C25 1.8(18) . . . . ?
C24' C24 C26' N6 121(3) . . . . ?
N5 C24 C26' N6 159.3(19) . . . . ?
N6' C24 C26' N6 44.0(12) . . . . ?
C25' C24 C26' N6 15(2) . . . . ?
N5 C26' C26 C25 135(3) . . . . ?
C25' C26' C26 C25 20.9(19) . . . . ?
C24 C26' C26 C25 73(4) . . . . ?
N6 C26' C26 C25 23(2) . . . . ?
N5 C26' C26 C25' 114(3) . . . . ?
C25 C26' C26 C25' -20.9(19) . . . . ?
C24 C26' C26 C25' 52(4) . . . . ?
N6 C26' C26 C25' 2(2) . . . . ?
C25' C26' C26 N5 -114(3) . . . . ?
C25 C26' C26 N5 -135(3) . . . . ?
C24 C26' C26 N5 -62(3) . . . . ?
N6 C26' C26 N5 -112(3) . . . . ?
C25' C25 C26 C26' -40(4) . . . . ?
N6 C25 C26 C26' -28(3) . . . . ?
N6 C25 C26 C25' 12(3) . . . . ?
C26' C25 C26 C25' 40(4) . . . . ?
C25' C25 C26 N5 -12(3) . . . . ?
N6 C25 C26 N5 0(3) . . . . ?
C26' C25 C26 N5 28.0(16) . . . . ?
N6 C25' C26 C26' -7(8) . . . . ?
C25 C25' C26 C26' 132(4) . . . . ?
N6' C25' C26 C26' -73(3) . . . . ?
C24 C25' C26 C26' -30(3) . . . . ?
N6 C25' C26 C25 -138(10) . . . . ?
C26' C25' C26 C25 -132(4) . . . . ?
N6' C25' C26 C25 155(4) . . . . ?
C24 C25' C26 C25 -162(4) . . . . ?
N6 C25' C26 N5 30(8) . . . . ?
C25 C25' C26 N5 168(3) . . . . ?
C26' C25' C26 N5 37(2) . . . . ?
N6' C25' C26 N5 -37(2) . . . . ?
C24 C25' C26 N5 6.4(14) . . . . ?
N6 C27 C28 C28' -44(3) . . . . ?
C28' C27 C28 C30 -4(3) . . . . ?
N6 C27 C28 C30 -48(3) . . . . ?
C28' C27 C28 C29 176(4) . . . . ?
N6 C27 C28 C29 132(3) . . . . ?
C29' C28 C28' C30 9(7) . . . . ?
C29 C28 C28' C30 15(9) . . . . ?
C27 C28 C28' C30 -170(6) . . . . ?
C29' C28 C28' C30' 15(9) . . . . ?
C30 C28 C28' C30' 6(3) . . . . ?
C29 C28 C28' C30' 21(11) . . . . ?
C27 C28 C28' C30' -164(8) . . . . ?
C29' C28 C28' C27 179(3) . . . . ?
C30 C28 C28' C27 170(6) . . . . ?
C29 C28 C28' C27 -175(5) . . . . ?
C30 C28 C28' C29' -9(7) . . . . ?
C29 C28 C28' C29' 6(3) . . . . ?
C27 C28 C28' C29' -179(3) . . . . ?
C29' C28 C28' C29' 5(4) . . . 5_547 ?
C30 C28 C28' C29' -4(4) . . . 5_547 ?
C29 C28 C28' C29' 11(6) . . . 5_547 ?
C27 C28 C28' C29' -174(2) . . . 5_547 ?
N6 C27 C28' C30 -56(13) . . . . ?
C28 C27 C28' C30 155(14) . . . . ?
N6 C27 C28' C28 149(2) . . . . ?
N6 C27 C28' C30' -39(3) . . . . ?
C28 C27 C28' C30' 171(4) . . . . ?
N6 C27 C28' C27' -37(2) . . . . ?
C28 C27 C28' C27' 173(3) . . . . ?
C30' C27' C28' C30 -4(3) . . . . ?
N6' C27' C28' C30 -142(4) . . . . ?
N6' C27' C28' C30' -138(2) . . . . ?
C30 C27' C28' C30' 4(3) . . . . ?
C30' C27' C28' C27 -177(2) . . . . ?
N6' C27' C28' C27 45.0(17) . . . . ?
C30 C27' C28' C27 -173(5) . . . . ?
C30' C27' C28' C29' -10(4) . . . . ?
N6' C27' C28' C29' -148(4) . . . . ?
C30 C27' C28' C29' -6(3) . . . . ?
C30' C27' C28' C29' -2.2(15) . . . 5_547 ?
N6' C27' C28' C29' -140.6(14) . . . 5_547 ?
C30 C27' C28' C29' 2(3) . . . 5_547 ?
C28' C28 C29' C29 175(3) . . . . ?
C30 C28 C29' C29 179.6(19) . . . . ?
C28' C28 C29' C30 -8(7) . . . 5_547 ?
C30 C28 C29' C30 -4(6) . . . 5_547 ?
C29 C28 C29' C30 176(7) . . . 5_547 ?
C30 C28 C29' C28' 4(3) . . . . ?
C29 C28 C29' C28' -175(3) . . . . ?
C28' C28 C29' C30 -4(3) . . . . ?
C29 C28 C29' C30 -179.6(19) . . . . ?
C28' C28 C29' C30' -178(12) . . . 5_547 ?
C30 C28 C29' C30' -173(13) . . . 5_547 ?
C29 C28 C29' C30' 7(12) . . . 5_547 ?
C28' C28 C29' C29' -5(4) . . . 5_547 ?
C30 C28 C29' C29' -1.3(19) . . . 5_547 ?
C29 C28 C29' C29' 179(3) . . . 5_547 ?
C28' C28 C29' C28' -9(6) . . . 5_547 ?
C30 C28 C29' C28' -5(4) . . . 5_547 ?
C29 C28 C29' C28' 175(6) . . . 5_547 ?
C30 C28' C29' C28 -172(6) . . . . ?
C30' C28' C29' C28 -172(4) . . . . ?
C27 C28' C29' C28 -1(3) . . . . ?
C27' C28' C29' C28 -166(6) . . . . ?
C29' C28' C29' C28 -174(4) 5_547 . . . ?
C30 C28' C29' C29 -179(4) . . . . ?
C28 C28' C29' C29 -7(4) . . . . ?
C30' C28' C29' C29 -179(3) . . . . ?
C27 C28' C29' C29 -8(5) . . . . ?
C27' C28' C29' C29 -173(3) . . . . ?
C29' C28' C29' C29 179(4) 5_547 . . . ?
C30 C28' C29' C30 4(5) . . . 5_547 ?
C28 C28' C29' C30 176(4) . . . 5_547 ?
C30' C28' C29' C30 4(4) . . . 5_547 ?
C27 C28' C29' C30 175.1(15) . . . 5_547 ?
C27' C28' C29' C30 10(6) . . . 5_547 ?
C29' C28' C29' C30 1.5(17) 5_547 . . 5_547 ?
C28 C28' C29' C30 172(6) . . . . ?
C30' C28' C29' C30 0(2) . . . . ?
C27 C28' C29' C30 171(5) . . . . ?
C27' C28' C29' C30 6(3) . . . . ?
C29' C28' C29' C30 -3(3) 5_547 . . . ?
C30 C28' C29' C30' 7(7) . . . 5_547 ?
C28 C28' C29' C30' 179(6) . . . 5_547 ?
C30' C28' C29' C30' 7(6) . . . 5_547 ?
C27 C28' C29' C30' 178(3) . . . 5_547 ?
C27' C28' C29' C30' 13(8) . . . 5_547 ?
C29' C28' C29' C30' 5(4) 5_547 . . 5_547 ?
C30 C28' C29' C29' 3(3) . . . 5_547 ?
C28 C28' C29' C29' 174(4) . . . 5_547 ?
C30' C28' C29' C29' 2(2) . . . 5_547 ?
C27 C28' C29' C29' 174(2) . . . 5_547 ?
C27' C28' C29' C29' 8(4) . . . 5_547 ?
C30 C28' C29' C28' 3(3) . . . 5_547 ?
C28 C28' C29' C28' 174(4) . . . 5_547 ?
C30' C28' C29' C28' 2(2) . . . 5_547 ?
C27 C28' C29' C28' 174(2) . . . 5_547 ?
C27' C28' C29' C28' 8(4) . . . 5_547 ?
C29' C28' C29' C28' 0.000(4) 5_547 . . 5_547 ?
C30 C29' C29 C28 -178(3) 5_547 . . . ?
C28' C29' C29 C28 4(2) . . . . ?
C30 C29' C29 C28 2(7) . . . . ?
C30' C29' C29 C28 -179(3) 5_547 . . . ?
C29' C29' C29 C28 -178(6) 5_547 . . . ?
C28' C29' C29 C28 -177(3) 5_547 . . . ?
C28 C29' C29 C30' 179(3) . . . 5_547 ?
C28' C29' C29 C30' -177(3) . . . 5_547 ?
C29' C29' C29 C30' 0(4) 5_547 . . 5_547 ?
C28' C29' C29 C30' 1.3(15) 5_547 . . 5_547 ?
C28 C29' C29 C30 178(3) . . . 5_547 ?
C28' C29' C29 C30 -178(4) . . . 5_547 ?
C30' C29' C29 C30 -0.2(13) 5_547 . . 5_547 ?
C29' C29' C29 C30 0(4) 5_547 . . 5_547 ?
C28' C29' C29 C30 1.2(14) 5_547 . . 5_547 ?
C28' C28 C29 C29' -9(5) . . . . ?
C30 C28 C29 C29' -1(2) . . . . ?
C27 C28 C29 C29' 179(4) . . . . ?
C29' C28 C29 C30' -2(3) . . . 5_547 ?
C28' C28 C29 C30' -10(6) . . . 5_547 ?
C30 C28 C29 C30' -2(2) . . . 5_547 ?
C27 C28 C29 C30' 178(2) . . . 5_547 ?
C29' C28 C29 C30 -1(2) . . . 5_547 ?
C28' C28 C29 C30 -10(5) . . . 5_547 ?
C30 C28 C29 C30 -2(2) . . . 5_547 ?
C27 C28 C29 C30 178(3) . . . 5_547 ?
N6' C27' C30' C30 62(3) . . . . ?
C28' C27' C30' C30 3(2) . . . . ?
N6' C27' C30' C28' 59(3) . . . . ?
C30 C27' C30' C28' -3(2) . . . . ?
N6' C27' C30' C29 -124(3) . . . 5_547 ?
C30 C27' C30' C29 174(5) . . . 5_547 ?
C28' C27' C30' C29 177(4) . . . 5_547 ?
C30 C28' C30' C27' 174(5) . . . . ?
C28 C28' C30' C27' 165(7) . . . . ?
C27 C28' C30' C27' 4(3) . . . . ?
C29' C28' C30' C27' 175(2) . . . . ?
C29' C28' C30' C27' 177.2(19) 5_547 . . . ?
C28 C28' C30' C30 -9(5) . . . . ?
C27 C28' C30' C30 -170(6) . . . . ?
C29' C28' C30' C30 0(3) . . . . ?
C27' C28' C30' C30 -174(5) . . . . ?
C29' C28' C30' C30 3(4) 5_547 . . . ?
C30 C28' C30' C29 -4(5) . . . 5_547 ?
C28 C28' C30' C29 -14(8) . . . 5_547 ?
C27 C28' C30' C29 -174.3(18) . . . 5_547 ?
C29' C28' C30' C29 -4(3) . . . 5_547 ?
C27' C28' C30' C29 -178(2) . . . 5_547 ?
C29' C28' C30' C29 -1.2(13) 5_547 . . 5_547 ?
C30 C28' C30' C29' -3(5) . . . 5_547 ?
C28 C28' C30' C29' -12(7) . . . 5_547 ?
C27 C28' C30' C29' -173(2) . . . 5_547 ?
C29' C28' C30' C29' -3(3) . . . 5_547 ?
C27' C28' C30' C29' -177.2(19) . . . 5_547 ?
C28 C28' C30 C30' 175(2) . . . . ?
C27 C28' C30 C30' 24(15) . . . . ?
C29' C28' C30 C30' -180(3) . . . . ?
C27' C28' C30 C30' 3(3) . . . . ?
C29' C28' C30 C30' -171(13) 5_547 . . . ?
C30' C28' C30 C28 -175(2) . . . . ?
C27 C28' C30 C28 -152(15) . . . . ?
C29' C28' C30 C28 5(4) . . . . ?
C27' C28' C30 C28 -172(4) . . . . ?
C29' C28' C30 C28 14(13) 5_547 . . . ?
C28 C28' C30 C29' -14(13) . . . 5_547 ?
C30' C28' C30 C29' 171(13) . . . 5_547 ?
C27 C28' C30 C29' -165(5) . . . 5_547 ?
C29' C28' C30 C29' -9(10) . . . 5_547 ?
C27' C28' C30 C29' 174(10) . . . 5_547 ?
C28 C28' C30 C29' -5(4) . . . . ?
C30' C28' C30 C29' 180(3) . . . . ?
C27 C28' C30 C29' -157(13) . . . . ?
C27' C28' C30 C29' -177.0(12) . . . . ?
C29' C28' C30 C29' 9(10) 5_547 . . . ?
C28 C28' C30 C27' 172(4) . . . . ?
C30' C28' C30 C27' -3(3) . . . . ?
C27 C28' C30 C27' 20(13) . . . . ?
C29' C28' C30 C27' 177.0(12) . . . . ?
C29' C28' C30 C27' -174(10) 5_547 . . . ?
C27' C30' C30 C28' -7(5) . . . . ?
C29 C30' C30 C28' 176(5) 5_547 . . . ?
C29' C30' C30 C28' 176(5) 5_547 . . . ?
C27' C30' C30 C28 0(6) . . . . ?
C28' C30' C30 C28 7(3) . . . . ?
C29 C30' C30 C28 -177(4) 5_547 . . . ?
C29' C30' C30 C28 -177(5) 5_547 . . . ?
C28' C30' C30 C27' 7(5) . . . . ?
C29 C30' C30 C27' -177(3) 5_547 . . . ?
C29' C30' C30 C27' -177(2) 5_547 . . . ?
C27' C30' C30 C29 177(3) . . . 5_547 ?
C28' C30' C30 C29 -176(5) . . . 5_547 ?
C29' C30' C30 C29 0.2(13) 5_547 . . 5_547 ?
C29' C28 C30 C28' -171(6) . . . . ?
C29 C28 C30 C28' -171(6) . . . . ?
C27 C28 C30 C28' 9(5) . . . . ?
C29' C28 C30 C30' 179(5) . . . . ?
C28' C28 C30 C30' -10(5) . . . . ?
C29 C28 C30 C30' 179(4) . . . . ?
C27 C28 C30 C30' -1(5) . . . . ?
C29' C28 C30 C29' 2(3) . . . 5_547 ?
C28' C28 C30 C29' 174(6) . . . 5_547 ?
C29 C28 C30 C29' 2(3) . . . 5_547 ?
C27 C28 C30 C29' -177.5(16) . . . 5_547 ?
C28' C28 C30 C29' 171(6) . . . . ?
C29 C28 C30 C29' 0.3(14) . . . . ?
C27 C28 C30 C29' -180(3) . . . . ?
C29' C28 C30 C27' 179(2) . . . . ?
C28' C28 C30 C27' -10(5) . . . . ?
C29 C28 C30 C27' 179.0(15) . . . . ?
C27 C28 C30 C27' -0.9(19) . . . . ?
C29' C28 C30 C29 3(4) . . . 5_547 ?
C28' C28 C30 C29 175(7) . . . 5_547 ?
C29 C28 C30 C29 4(4) . . . 5_547 ?
C27 C28 C30 C29 -176(3) . . . 5_547 ?
C28 C29' C30 C28' 5(4) . . . . ?
C29 C29' C30 C28' 4(10) . . . . ?
C30 C29' C30 C28' -176(4) 5_547 . . . ?
C30' C29' C30 C28' -176(4) 5_547 . . . ?
C29' C29' C30 C28' -176(4) 5_547 . . . ?
C28' C29' C30 C28' -178(3) 5_547 . . . ?
C29 C29' C30 C28 -2(8) . . . . ?
C30 C29' C30 C28 178(3) 5_547 . . . ?
C28' C29' C30 C28 -5(4) . . . . ?
C30' C29' C30 C28 178(3) 5_547 . . . ?
C29' C29' C30 C28 178(3) 5_547 . . . ?
C28' C29' C30 C28 177(2) 5_547 . . . ?
C28 C29' C30 C29' -178(3) . . . 5_547 ?
C30 C29' C30 C29' 0.000(4) 5_547 . . 5_547 ?
C28' C29' C30 C29' 176(4) . . . 5_547 ?
C30' C29' C30 C29' 0.2(16) 5_547 . . 5_547 ?
C28' C29' C30 C29' -1.1(13) 5_547 . . 5_547 ?
C28 C29' C30 C27' -3(5) . . . . ?
C29 C29' C30 C27' -5(12) . . . . ?
C30 C29' C30 C27' 175(4) 5_547 . . . ?
C28' C29' C30 C27' -8(3) . . . . ?
C30' C29' C30 C27' 175(3) 5_547 . . . ?
C29' C29' C30 C27' 175(4) 5_547 . . . ?
C28' C29' C30 C27' 174(4) 5_547 . . . ?
C28 C29' C30 C29 -178(2) . . . 5_547 ?
C30 C29' C30 C29 0.0(13) 5_547 . . 5_547 ?
C28' C29' C30 C29 176(4) . . . 5_547 ?
C30' C29' C30 C29 0(3) 5_547 . . 5_547 ?
C29' C29' C30 C29 0.0(13) 5_547 . . 5_547 ?
C28' C29' C30 C29 -1.1(18) 5_547 . . 5_547 ?
C30' C27' C30 C28' 174(5) . . . . ?
N6' C27' C30 C28' 41(4) . . . . ?
N6' C27' C30 C30' -134(3) . . . . ?
C28' C27' C30 C30' -174(5) . . . . ?
C30' C27' C30 C28 -180(3) . . . . ?
N6' C27' C30 C28 46(2) . . . . ?
C28' C27' C30 C28 6(3) . . . . ?
C30' C27' C30 C29' -3(2) . . . 5_547 ?
N6' C27' C30 C29' -137.0(17) . . . 5_547 ?
C28' C27' C30 C29' -177(5) . . . 5_547 ?
C30' C27' C30 C29' -178(5) . . . . ?
N6' C27' C30 C29' 48(5) . . . . ?
C28' C27' C30 C29' 8(3) . . . . ?
C30' C27' C30 C29 -2(2) . . . 5_547 ?
N6' C27' C30 C29 -136.0(15) . . . 5_547 ?
C28' C27' C30 C29 -177(4) . . . 5_547 ?
N2 C21 N1 C22 1.3(7) . . . . ?
N2 C21 N1 Co2 168.0(4) . . . . ?
C23 C22 N1 C21 -1.3(8) . . . . ?
C23 C22 N1 Co2 -167.3(6) . . . . ?
N1 Co2 N1 C21 -90.4(5) 2_656 . . . ?
O2 Co2 N1 C21 175.8(5) . . . . ?
O2 Co2 N1 C21 10.9(5) 2_656 . . . ?
O1 Co2 N1 C21 22.9(8) 2_656 . . . ?
O1 Co2 N1 C21 116.8(5) . . . . ?
N1 Co2 N1 C22 72.9(6) 2_656 . . . ?
O2 Co2 N1 C22 -20.9(6) . . . . ?
O2 Co2 N1 C22 174.2(6) 2_656 . . . ?
O1 Co2 N1 C22 -173.8(5) 2_656 . . . ?
O1 Co2 N1 C22 -79.9(6) . . . . ?
N1 C21 N2 C23 -0.9(8) . . . . ?
N1 C21 N2 C16 -174.9(6) . . . . ?
C22 C23 N2 C21 0.1(9) . . . . ?
C22 C23 N2 C16 174.0(7) . . . . ?
C10 C16 N2 C21 73.5(11) . . . . ?
C10 C16 N2 C23 -99.4(9) . . . . ?
N4 C18 N3 C19 -1.2(8) . . . . ?
N4 C18 N3 Co1 178.0(4) . . . . ?
C20 C19 N3 C18 1.8(10) . . . . ?
C20 C19 N3 Co1 -177.5(6) . . . . ?
O3 Co1 N3 C18 -79.2(5) . . . . ?
N5 Co1 N3 C18 45.0(6) . . . . ?
O6 Co1 N3 C18 171.6(5) . . . . ?
C9 Co1 N3 C18 147.2(5) . . . . ?
O3 Co1 N3 C19 99.9(7) . . . . ?
N5 Co1 N3 C19 -135.9(7) . . . . ?
O6 Co1 N3 C19 -9.2(8) . . . . ?
C9 Co1 N3 C19 -33.7(7) . . . . ?
N3 C18 N4 C20 0.2(8) . . . . ?
N3 C18 N4 C15 -176.0(6) . . . . ?
C19 C20 N4 C18 0.9(10) . . . . ?
C19 C20 N4 C15 177.0(8) . . . . ?
C13 C15 N4 C18 -124.1(7) . . . . ?
C13 C15 N4 C20 60.4(11) . . . . ?
C26 C26' N5 C24 -135(4) . . . . ?
C25' C26' N5 C24 -34(2) . . . . ?
C25 C26' N5 C24 -55(4) . . . . ?
N6 C26' N5 C24 -15.3(14) . . . . ?
C26 C26' N5 C24' -109(4) . . . . ?
C25' C26' N5 C24' -9(2) . . . . ?
C25 C26' N5 C24' -30(4) . . . . ?
C24 C26' N5 C24' 25.4(14) . . . . ?
N6 C26' N5 C24' 10.1(16) . . . . ?
C25' C26' N5 C26 101(4) . . . . ?
C25 C26' N5 C26 80(4) . . . . ?
C24 C26' N5 C26 135(4) . . . . ?
N6 C26' N5 C26 120(4) . . . . ?
C26 C26' N5 Co1 76(4) . . . . ?
C25' C26' N5 Co1 177.0(13) . . . . ?
C25 C26' N5 Co1 156(3) . . . . ?
C24 C26' N5 Co1 -148.9(15) . . . . ?
N6 C26' N5 Co1 -164.3(9) . . . . ?
C24' C24 N5 C26' 147.0(17) . . . . ?
N6' C24 N5 C26' 90(2) . . . . ?
N6 C24 N5 C26' 24(2) . . . . ?
C25' C24 N5 C26' 28.7(18) . . . . ?
N6' C24 N5 C24' -57(2) . . . . ?
N6 C24 N5 C24' -123(3) . . . . ?
C26' C24 N5 C24' -147.0(17) . . . . ?
C25' C24 N5 C24' -118(2) . . . . ?
C24' C24 N5 C26 126.8(15) . . . . ?
N6' C24 N5 C26 69(2) . . . . ?
N6 C24 N5 C26 4(3) . . . . ?
C26' C24 N5 C26 -20.2(16) . . . . ?
C25' C24 N5 C26 8(2) . . . . ?
C24' C24 N5 Co1 -68(2) . . . . ?
N6' C24 N5 Co1 -125.9(14) . . . . ?
N6 C24 N5 Co1 169.0(14) . . . . ?
C26' C24 N5 Co1 144.6(18) . . . . ?
C25' C24 N5 Co1 173.3(14) . . . . ?
C24 C24' N5 C26' -35.2(18) . . . . ?
N6' C24' N5 C26' 8.6(15) . . . . ?
N6' C24' N5 C24 43.9(14) . . . . ?
C24 C24' N5 C26 -67.1(17) . . . . ?
N6' C24' N5 C26 -23.2(15) . . . . ?
C24 C24' N5 Co1 140.4(13) . . . . ?
N6' C24' N5 Co1 -175.7(6) . . . . ?
C25 C26 N5 C26' -46(3) . . . . ?
C25' C26 N5 C26' -51(3) . . . . ?
C26' C26 N5 C24 44(4) . . . . ?
C25 C26 N5 C24 -2(2) . . . . ?
C25' C26 N5 C24 -7.9(18) . . . . ?
C26' C26 N5 C24' 85(4) . . . . ?
C25 C26 N5 C24' 40(2) . . . . ?
C25' C26 N5 C24' 34.0(17) . . . . ?
C26' C26 N5 Co1 -125(3) . . . . ?
C25 C26 N5 Co1 -170.9(13) . . . . ?
C25' C26 N5 Co1 -176.5(11) . . . . ?
O3 Co1 N5 C26' -120.1(16) . . . . ?
N3 Co1 N5 C26' 115.0(16) . . . . ?
O6 Co1 N5 C26' -17.7(16) . . . . ?
C9 Co1 N5 C26' 9.0(16) . . . . ?
O3 Co1 N5 C24 111.5(19) . . . . ?
N3 Co1 N5 C24 -13(2) . . . . ?
O6 Co1 N5 C24 -146.1(19) . . . . ?
C9 Co1 N5 C24 -119.5(19) . . . . ?
O3 Co1 N5 C24' 65.5(6) . . . . ?
N3 Co1 N5 C24' -59.5(6) . . . . ?
O6 Co1 N5 C24' 167.9(6) . . . . ?
C9 Co1 N5 C24' -165.5(6) . . . . ?
O3 Co1 N5 C26 -86.4(12) . . . . ?
N3 Co1 N5 C26 148.6(11) . . . . ?
O6 Co1 N5 C26 16.0(12) . . . . ?
C9 Co1 N5 C26 42.6(12) . . . . ?
C25 C25' N6 N6' 165(9) . . . . ?
C26' C25' N6 N6' -95(3) . . . . ?
C24 C25' N6 N6' -63.1(19) . . . . ?
C26 C25' N6 N6' -91(7) . . . . ?
C25 C25' N6 C24 -132(10) . . . . ?
C26' C25' N6 C24 -32(4) . . . . ?
N6' C25' N6 C24 63.1(19) . . . . ?
C26 C25' N6 C24 -28(8) . . . . ?
C26' C25' N6 C25 101(11) . . . . ?
N6' C25' N6 C25 -165(9) . . . . ?
C24 C25' N6 C25 132(10) . . . . ?
C26 C25' N6 C25 104(13) . . . . ?
C25 C25' N6 C27 46(14) . . . . ?
C26' C25' N6 C27 147(4) . . . . ?
N6' C25' N6 C27 -118(6) . . . . ?
C24 C25' N6 C27 179(7) . . . . ?
C26 C25' N6 C27 151(4) . . . . ?
C25 C25' N6 C26' -101(11) . . . . ?
N6' C25' N6 C26' 95(3) . . . . ?
C24 C25' N6 C26' 32(4) . . . . ?
C26 C25' N6 C26' 4(4) . . . . ?
C24' C24 N6 C25' -89(4) . . . . ?
N5 C24 N6 C25' 10(5) . . . . ?
N6' C24 N6 C25' -97(4) . . . . ?
C26' C24 N6 C25' 28(4) . . . . ?
C24' C24 N6 N6' 8.2(19) . . . . ?
N5 C24 N6 N6' 107(2) . . . . ?
C26' C24 N6 N6' 126.0(15) . . . . ?
C25' C24 N6 N6' 97(4) . . . . ?
C24' C24 N6 C25 -104(2) . . . . ?
N5 C24 N6 C25 -5(3) . . . . ?
N6' C24 N6 C25 -112(2) . . . . ?
C26' C24 N6 C25 14(2) . . . . ?
C25' C24 N6 C25 -14(3) . . . . ?
C24' C24 N6 C27 92(3) . . . . ?
N5 C24 N6 C27 -169.1(18) . . . . ?
N6' C24 N6 C27 84(2) . . . . ?
C26' C24 N6 C27 -150(2) . . . . ?
C25' C24 N6 C27 -179(6) . . . . ?
C24' C24 N6 C26' -118(2) . . . . ?
N5 C24 N6 C26' -18.8(18) . . . . ?
N6' C24 N6 C26' -126.0(15) . . . . ?
C25' C24 N6 C26' -28(4) . . . . ?
C26 C25 N6 C25' -49(11) . . . . ?
C26' C25 N6 C25' -65(11) . . . . ?
C25' C25 N6 N6' -17(10) . . . . ?
C26 C25 N6 N6' -66(3) . . . . ?
C26' C25 N6 N6' -82(2) . . . . ?
C25' C25 N6 C24 51(10) . . . . ?
C26 C25 N6 C24 2(3) . . . . ?
C26' C25 N6 C24 -14(2) . . . . ?
C25' C25 N6 C27 -144(11) . . . . ?
C26 C25 N6 C27 167(2) . . . . ?
C26' C25 N6 C27 151(2) . . . . ?
C25' C25 N6 C26' 65(11) . . . . ?
C26 C25 N6 C26' 16.4(18) . . . . ?
C28' C27 N6 C25' 131(7) . . . . ?
C28 C27 N6 C25' 155(6) . . . . ?
C28' C27 N6 N6' 14(2) . . . . ?
C28 C27 N6 N6' 38(3) . . . . ?
C28' C27 N6 C24 -51(3) . . . . ?
C28 C27 N6 C24 -27(4) . . . . ?
C28' C27 N6 C25 147(3) . . . . ?
C28 C27 N6 C25 171(2) . . . . ?
C28' C27 N6 C26' -138(4) . . . . ?
C28 C27 N6 C26' -114(4) . . . . ?
C26 C26' N6 C25' -5(6) . . . . ?
N5 C26' N6 C25' -123(5) . . . . ?
C25 C26' N6 C25' 23(5) . . . . ?
C24 C26' N6 C25' -141(6) . . . . ?
C26 C26' N6 N6' 89(3) . . . . ?
N5 C26' N6 N6' -29.6(18) . . . . ?
C25' C26' N6 N6' 94(5) . . . . ?
C25 C26' N6 N6' 117(2) . . . . ?
C24 C26' N6 N6' -46.8(16) . . . . ?
C26 C26' N6 C24 136(3) . . . . ?
N5 C26' N6 C24 17.2(16) . . . . ?
C25' C26' N6 C24 141(6) . . . . ?
C25 C26' N6 C24 163(2) . . . . ?
C26 C26' N6 C25 -28(3) . . . . ?
N5 C26' N6 C25 -146(2) . . . . ?
C25' C26' N6 C25 -23(5) . . . . ?
C24 C26' N6 C25 -163(2) . . . . ?
C26 C26' N6 C27 -119(5) . . . . ?
N5 C26' N6 C27 122(4) . . . . ?
C25' C26' N6 C27 -115(7) . . . . ?
C25 C26' N6 C27 -92(4) . . . . ?
C24 C26' N6 C27 105(4) . . . . ?
C25' N6 N6' C24 91(4) . . . . ?
C25 N6 N6' C24 97(2) . . . . ?
C27 N6 N6' C24 -126.3(16) . . . . ?
C26' N6 N6' C24 42.4(12) . . . . ?
C25' N6 N6' C24' 86(4) . . . . ?
C24 N6 N6' C24' -5.8(13) . . . . ?
C25 N6 N6' C24' 91(2) . . . . ?
C27 N6 N6' C24' -132.1(14) . . . . ?
C26' N6 N6' C24' 36.5(17) . . . . ?
C25' N6 N6' C27' -115(4) . . . . ?
C24 N6 N6' C27' 153.2(16) . . . . ?
C25 N6 N6' C27' -110(2) . . . . ?
C27 N6 N6' C27' 27(2) . . . . ?
C26' N6 N6' C27' -164.4(14) . . . . ?
C24 N6 N6' C25' -91(4) . . . . ?
C25 N6 N6' C25' 5(3) . . . . ?
C27 N6 N6' C25' 142(5) . . . . ?
C26' N6 N6' C25' -49(4) . . . . ?
C24' C24 N6' N6 -172.7(17) . . . . ?
N5 C24 N6' N6 -111(2) . . . . ?
C26' C24 N6' N6 -57.0(16) . . . . ?
C25' C24 N6' N6 -29.4(15) . . . . ?
N5 C24 N6' C24' 61.9(19) . . . . ?
N6 C24 N6' C24' 172.7(17) . . . . ?
C26' C24 N6' C24' 115.7(18) . . . . ?
C25' C24 N6' C24' 143.2(18) . . . . ?
C24' C24 N6' C27' 85(4) . . . . ?
N5 C24 N6' C27' 146(3) . . . . ?
N6 C24 N6' C27' -103(4) . . . . ?
C26' C24 N6' C27' -160(3) . . . . ?
C25' C24 N6' C27' -132(4) . . . . ?
C24' C24 N6' C25' -143.2(18) . . . . ?
N5 C24 N6' C25' -81(2) . . . . ?
N6 C24 N6' C25' 29.4(15) . . . . ?
C26' C24 N6' C25' -27.5(17) . . . . ?
C24 C24' N6' N6 7.0(16) . . . . ?
N5 C24' N6' N6 -32.8(15) . . . . ?
N5 C24' N6' C24 -39.9(11) . . . . ?
C24 C24' N6' C27' -150.4(17) . . . . ?
N5 C24' N6' C27' 169.7(11) . . . . ?
C24 C24' N6' C25' 35.2(16) . . . . ?
N5 C24' N6' C25' -4.7(14) . . . . ?
C30' C27' N6' N6 -95(3) . . . . ?
C30 C27' N6' N6 -64(2) . . . . ?
C28' C27' N6' N6 -49(2) . . . . ?
C30' C27' N6' C24 -4(6) . . . . ?
C30 C27' N6' C24 26(5) . . . . ?
C28' C27' N6' C24 41(4) . . . . ?
C30' C27' N6' C24' 61(3) . . . . ?
C30 C27' N6' C24' 91.9(19) . . . . ?
C28' C27' N6' C24' 107.0(16) . . . . ?
C30' C27' N6' C25' -125(3) . . . . ?
C30 C27' N6' C25' -95(2) . . . . ?
C28' C27' N6' C25' -80(2) . . . . ?
C25 C25' N6' N6 -156(15) . . . . ?
C26' C25' N6' N6 104(4) . . . . ?
C24 C25' N6' N6 76(4) . . . . ?
C26 C25' N6' N6 136(5) . . . . ?
N6 C25' N6' C24 -76(4) . . . . ?
C25 C25' N6' C24 128(12) . . . . ?
C26' C25' N6' C24 28.4(16) . . . . ?
C26 C25' N6' C24 60(2) . . . . ?
N6 C25' N6' C24' -104(4) . . . . ?
C25 C25' N6' C24' 100(12) . . . . ?
C26' C25' N6' C24' 1(2) . . . . ?
C24 C25' N6' C24' -27.7(12) . . . . ?
C26 C25' N6' C24' 32(2) . . . . ?
N6 C25' N6' C27' 82(4) . . . . ?
C25 C25' N6' C27' -74(13) . . . . ?
C26' C25' N6' C27' -173.6(16) . . . . ?
C24 C25' N6' C27' 158.0(17) . . . . ?
C26 C25' N6' C27' -142(2) . . . . ?
O2 C7 O1 Co2 -1.6(6) . . . . ?
C1 C7 O1 Co2 176.8(5) . . . . ?
N1 Co2 O1 C7 99.7(4) . . . . ?
N1 Co2 O1 C7 -13.1(7) 2_656 . . . ?
O2 Co2 O1 C7 1.0(4) . . . . ?
O2 Co2 O1 C7 -165.5(4) 2_656 . . . ?
O1 Co2 O1 C7 -109.8(5) 2_656 . . . ?
O1 C7 O2 Co2 1.7(7) . . . . ?
C1 C7 O2 Co2 -176.8(5) . . . . ?
N1 Co2 O2 C7 -92.3(4) . . . . ?
N1 Co2 O2 C7 172.1(4) 2_656 . . . ?
O2 Co2 O2 C7 39.4(4) 2_656 . . . ?
O1 Co2 O2 C7 74.3(4) 2_656 . . . ?
O1 Co2 O2 C7 -1.0(4) . . . . ?
O4 C8 O3 Co1 0.9(8) . . . . ?
C3 C8 O3 Co1 -179.3(4) . . . . ?
N5 Co1 O3 C8 -66.6(5) . . . . ?
N3 Co1 O3 C8 60.4(5) . . . . ?
O6 Co1 O3 C8 -176.2(5) . . . . ?
C9 Co1 O3 C8 -178.1(4) . . . . ?
O5 C9 O6 Co1 1.4(13) . . . . ?
C5 C9 O6 Co1 -169.4(5) 3_455 . . . ?
O3 Co1 O6 C9 -176.6(6) . . . . ?
N5 Co1 O6 C9 71.2(6) . . . . ?
N3 Co1 O6 C9 -59.2(6) . . . . ?
